data_1504494
loop_
_publ_author_name
'Emond, Susanna J.'
'Debroy, Paromita'
'Rathore, Rajendra'

_publ_section_title
;
 Duplexiphane: a polyaromatic receptor containing two adjoined
 Delta-shaped cavities for an efficient hopping of a single silver cation.
;
_journal_issue 3
_journal_name_full 'Organic letters'
_journal_page_first 389
_journal_page_last 392
_journal_paper_doi 10.1021/ol7026762
_journal_volume 10
_journal_year 2008
_chemical_formula_sum 'C66 H70 O4'
_chemical_formula_weight 927.22
_chemical_name_systematic
; 
 ? 
;
_space_group_IT_number 14
_symmetry_cell_setting monoclinic
_symmetry_space_group_name_Hall '-P 2yn'
_symmetry_space_group_name_H-M 'P 1 21/n 1'
_atom_sites_solution_hydrogens difmap
_atom_sites_solution_primary direct
_atom_sites_solution_secondary difmap
_audit_creation_method SHELXL-97
_cell_angle_alpha 90.00
_cell_angle_beta 105.615(2)
_cell_angle_gamma 90.00
_cell_formula_units_Z 4
_cell_length_a 16.7180(7)
_cell_length_b 15.2165(7)
_cell_length_c 21.5287(9)
_cell_measurement_reflns_used 8271
_cell_measurement_temperature 100(2)
_cell_measurement_theta_max 61
_cell_measurement_theta_min 3
_cell_volume 5274.5(4)
_computing_cell_refinement 'SAINT v7.23A (Bruker, 2005)'
_computing_data_collection 'APEX2 v2.0-2 (Bruker, 2005)'
_computing_data_reduction 'SADABS-2004/1 (Bruker, 2005)'
_computing_molecular_graphics 'XP v5.1 (Bruker, 1998)'
_computing_publication_material 'XCIF v6.12 (Bruker, 2001)'
_computing_structure_refinement 'SHELXL-97 v.97-2 (Sheldrick, 1993-1997)'
_computing_structure_solution 'XS/SHELXTL v6.12 (Bruker, 2001)'
_diffrn_ambient_temperature 100(2)
_diffrn_measured_fraction_theta_full 0.981
_diffrn_measured_fraction_theta_max 0.981
_diffrn_measurement_device_type 'Bruker APEX2 CCD detector'
_diffrn_measurement_method '\w scans'
_diffrn_radiation_monochromator graphite
_diffrn_radiation_source 'fine-focus sealed tube'
_diffrn_radiation_type CuK\a
_diffrn_radiation_wavelength 1.54178
_diffrn_reflns_av_R_equivalents 0.0263
_diffrn_reflns_av_sigmaI/netI 0.0172
_diffrn_reflns_limit_h_max 18
_diffrn_reflns_limit_h_min -19
_diffrn_reflns_limit_k_max 17
_diffrn_reflns_limit_k_min 0
_diffrn_reflns_limit_l_max 24
_diffrn_reflns_limit_l_min 0
_diffrn_reflns_number 43618
_diffrn_reflns_theta_full 66.45
_diffrn_reflns_theta_max 61.45
_diffrn_reflns_theta_min 2.99
_exptl_absorpt_coefficient_mu 0.546
_exptl_absorpt_correction_T_max 0.8987
_exptl_absorpt_correction_T_min 0.7720
_exptl_absorpt_correction_type multi-scan
_exptl_crystal_colour colorless
_exptl_crystal_density_diffrn 1.168
_exptl_crystal_density_method 'not measured'
_exptl_crystal_description block
_exptl_crystal_F_000 1992
_exptl_crystal_size_max 0.50
_exptl_crystal_size_mid 0.30
_exptl_crystal_size_min 0.20
_refine_diff_density_max 0.859
_refine_diff_density_min -0.494
_refine_diff_density_rms 0.039
_refine_ls_extinction_coef 0.00042(7)
_refine_ls_extinction_expression Fc^*^=kFc[1+0.001xFc^2^\l^3^/sin(2\q)]^-1/4^
_refine_ls_extinction_method SHELXL
_refine_ls_goodness_of_fit_ref 1.043
_refine_ls_hydrogen_treatment mixed
_refine_ls_matrix_type full
_refine_ls_number_parameters 885
_refine_ls_number_reflns 8021
_refine_ls_number_restraints 7
_refine_ls_restrained_S_all 1.053
_refine_ls_R_factor_all 0.0495
_refine_ls_R_factor_gt 0.0461
_refine_ls_shift/su_max 0.078
_refine_ls_shift/su_mean 0.004
_refine_ls_structure_factor_coef Fsqd
_refine_ls_weighting_details 'calc w=1/[\s^2^(Fo^2^)+(0.0580P)^2^+3.6274P] where P=(Fo^2^+2Fc^2^)/3'
_refine_ls_weighting_scheme calc
_refine_ls_wR_factor_gt 0.1192
_refine_ls_wR_factor_ref 0.1218
_reflns_number_gt 7328
_reflns_number_total 8021
_reflns_threshold_expression >2sigma(I)
_cod_data_source_file ol7026762-file002.cif
_cod_data_source_block raj6g
_cod_original_sg_symbol_H-M 'P 21/n'
_cod_database_code 1504494

loop_
_symmetry_equiv_pos_as_xyz
'x, y, z'
'-x+1/2, y+1/2, -z+1/2'
'-x, -y, -z'
'x-1/2, -y-1/2, z-1/2'

loop_
_atom_site_label
_atom_site_type_symbol
_atom_site_fract_x
_atom_site_fract_y
_atom_site_fract_z
_atom_site_U_iso_or_equiv
_atom_site_adp_type
_atom_site_occupancy
_atom_site_symmetry_multiplicity
_atom_site_calc_flag
_atom_site_refinement_flags
_atom_site_disorder_assembly
_atom_site_disorder_group
O1 O 0.29078(10) 1.31795(10) -0.04154(7) 0.0460(4) Uani 1 1 d . A .
O2 O 0.04935(10) 0.43549(10) -0.24815(9) 0.0560(4) Uani 1 1 d . . .
O3 O 0.56629(8) 0.96759(9) 0.08344(6) 0.0356(3) Uani 1 1 d . . .
O4 O -0.24536(9) 0.66066(10) -0.18388(6) 0.0439(4) Uani 1 1 d . . .
C11 C 0.13106(10) 0.90566(11) -0.15740(8) 0.0228(4) Uani 1 1 d . . .
C12 C 0.07448(10) 0.95085(11) -0.13185(8) 0.0238(4) Uani 1 1 d . . .
C13 C 0.06989(10) 0.93392(12) -0.06944(8) 0.0238(4) Uani 1 1 d . . .
C14 C 0.12279(10) 0.87320(11) -0.03033(8) 0.0235(4) Uani 1 1 d . . .
C15 C 0.18020(11) 0.82925(12) -0.05566(8) 0.0253(4) Uani 1 1 d . . .
C16 C 0.18339(10) 0.84456(12) -0.11839(8) 0.0244(4) Uani 1 1 d . . .
C21 C 0.13666(10) 0.92064(12) -0.22476(8) 0.0236(4) Uani 1 1 d . . .
C22 C 0.15454(10) 1.00452(12) -0.24528(8) 0.0245(4) Uani 1 1 d . . .
C23 C 0.16077(11) 1.01582(13) -0.30839(9) 0.0285(4) Uani 1 1 d . . .
C24 C 0.15108(12) 0.94574(13) -0.35042(9) 0.0310(4) Uani 1 1 d . . .
C25 C 0.13390(11) 0.86316(13) -0.33050(9) 0.0291(4) Uani 1 1 d . . .
C26 C 0.12570(10) 0.84952(12) -0.26837(8) 0.0251(4) Uani 1 1 d . . .
C31 C 0.11889(11) 0.85514(11) 0.03707(8) 0.0244(4) Uani 1 1 d . . .
C32 C 0.19017(11) 0.86632(11) 0.08938(8) 0.0260(4) Uani 1 1 d . . .
C33 C 0.18657(12) 0.84797(12) 0.15207(9) 0.0308(4) Uani 1 1 d . . .
C34 C 0.11288(12) 0.82184(13) 0.16396(9) 0.0327(4) Uani 1 1 d . . .
C35 C 0.04285(12) 0.81096(13) 0.11341(9) 0.0305(4) Uani 1 1 d . . .
C36 C 0.04477(11) 0.82519(12) 0.04959(8) 0.0260(4) Uani 1 1 d . . .
C41 C 0.17021(10) 1.08284(12) -0.20221(8) 0.0247(4) Uani 1 1 d . . .
C42 C 0.23361(11) 1.08341(13) -0.14438(9) 0.0285(4) Uani 1 1 d . . .
C43 C 0.25144(12) 1.15900(13) -0.10806(9) 0.0309(4) Uani 1 1 d . . .
C44 C 0.20541(11) 1.23559(13) -0.12673(9) 0.0306(4) Uani 1 1 d . A .
C45 C 0.14155(11) 1.23552(13) -0.18415(9) 0.0295(4) Uani 1 1 d . . .
C46 C 0.12520(11) 1.15984(12) -0.22135(9) 0.0272(4) Uani 1 1 d . . .
C41A C 0.22676(13) 1.31501(15) -0.08465(10) 0.0387(5) Uani 1 1 d . . .
C42A C 0.16849(16) 1.38977(19) -0.09642(16) 0.0736(9) Uani 0.648(6) 1 d PD A 1
H42A H 0.1109 1.3680 -0.1038 0.088 Uiso 0.648(6) 1 calc PR A 1
H42B H 0.1724 1.4221 -0.1354 0.088 Uiso 0.648(6) 1 calc PR A 1
C43A C 0.1903(2) 1.45289(19) -0.03657(14) 0.0374(10) Uani 0.648(6) 1 d PD A 1
H43A H 0.1752 1.4245 0.0001 0.045 Uiso 0.648(6) 1 calc PR A 1
H43B H 0.2507 1.4646 -0.0235 0.045 Uiso 0.648(6) 1 calc PR A 1
C44A C 0.1434(2) 1.5387(2) -0.05306(18) 0.0493(11) Uani 0.648(6) 1 d PD A 1
H44A H 0.0835 1.5280 -0.0730 0.059 Uiso 0.648(6) 1 calc PR A 1
H44B H 0.1660 1.5742 -0.0830 0.059 Uiso 0.648(6) 1 calc PR A 1
C45A C 0.1584(4) 1.5885(5) 0.0176(3) 0.0855(19) Uani 0.648(6) 1 d PD A 1
H45A H 0.2164 1.5764 0.0425 0.103 Uiso 0.648(6) 1 calc PR A 1
H45B H 0.1544 1.6525 0.0092 0.103 Uiso 0.648(6) 1 calc PR A 1
C46A C 0.1088(5) 1.5697(4) 0.0571(3) 0.0846(17) Uani 0.648(6) 1 d PD A 1
H46A H 0.1262 1.6052 0.0964 0.127 Uiso 0.648(6) 1 calc PR A 1
H46B H 0.1138 1.5072 0.0685 0.127 Uiso 0.648(6) 1 calc PR A 1
H46C H 0.0509 1.5832 0.0347 0.127 Uiso 0.648(6) 1 calc PR A 1
C42B C 0.16849(16) 1.38977(19) -0.09642(16) 0.0736(9) Uani 0.352(6) 1 d PD A 2
H42C H 0.1230 1.3717 -0.0778 0.088 Uiso 0.352(6) 1 calc PR A 2
H42D H 0.1441 1.3910 -0.1437 0.088 Uiso 0.352(6) 1 calc PR A 2
C43B C 0.1863(5) 1.4903(5) -0.0760(4) 0.056(2) Uiso 0.352(6) 1 d PD A 2
H43C H 0.2461 1.5019 -0.0563 0.067 Uiso 0.352(6) 1 calc PR A 2
H43D H 0.1645 1.5311 -0.1124 0.067 Uiso 0.352(6) 1 calc PR A 2
C44B C 0.1348(5) 1.4927(6) -0.0255(4) 0.067(3) Uiso 0.352(6) 1 d PD A 2
H44C H 0.1544 1.4502 0.0102 0.080 Uiso 0.352(6) 1 calc PR A 2
H44D H 0.0743 1.4865 -0.0450 0.080 Uiso 0.352(6) 1 calc PR A 2
C45B C 0.1666(5) 1.6048(5) -0.0031(4) 0.0327(18) Uiso 0.352(6) 1 d PD A 2
H45C H 0.2269 1.6149 0.0036 0.039 Uiso 0.352(6) 1 calc PR A 2
H45D H 0.1337 1.6493 -0.0328 0.039 Uiso 0.352(6) 1 calc PR A 2
C46B C 0.1425(6) 1.5954(7) 0.0565(5) 0.057(2) Uiso 0.352(6) 1 d PD A 2
H46D H 0.1543 1.6502 0.0813 0.086 Uiso 0.352(6) 1 calc PR A 2
H46E H 0.1739 1.5472 0.0820 0.086 Uiso 0.352(6) 1 calc PR A 2
H46F H 0.0829 1.5826 0.0466 0.086 Uiso 0.352(6) 1 calc PR A 2
C51 C 0.10031(11) 0.75982(12) -0.25291(8) 0.0249(4) Uani 1 1 d . . .
C52 C 0.02762(11) 0.74703(12) -0.23418(8) 0.0277(4) Uani 1 1 d . . .
C53 C -0.00173(12) 0.66341(13) -0.22904(9) 0.0295(4) Uani 1 1 d . . .
C54 C 0.04191(11) 0.58960(12) -0.24054(8) 0.0288(4) Uani 1 1 d . . .
C55 C 0.11661(11) 0.60223(13) -0.25656(9) 0.0291(4) Uani 1 1 d . . .
C56 C 0.14493(11) 0.68616(12) -0.26309(8) 0.0270(4) Uani 1 1 d . . .
C51A C 0.00850(13) 0.49872(13) -0.24016(9) 0.0357(5) Uani 1 1 d . . .
C52A C -0.07854(14) 0.48849(15) -0.23291(12) 0.0436(5) Uani 1 1 d . . .
C53A C -0.10875(14) 0.39468(15) -0.23395(13) 0.0469(5) Uani 1 1 d . . .
C54A C -0.20163(14) 0.39011(17) -0.23809(12) 0.0465(5) Uani 1 1 d . . .
C55A C -0.25728(14) 0.41868(15) -0.30266(11) 0.0426(5) Uani 1 1 d . . .
C56A C -0.34851(16) 0.4105(2) -0.30755(15) 0.0613(7) Uani 1 1 d . . .
C61 C 0.27030(11) 0.90145(12) 0.08128(8) 0.0254(4) Uani 1 1 d . . .
C62 C 0.27333(11) 0.98281(12) 0.05220(9) 0.0282(4) Uani 1 1 d . . .
C63 C 0.34855(11) 1.01949(13) 0.05122(9) 0.0283(4) Uani 1 1 d . . .
C64 C 0.42311(11) 0.97460(12) 0.07728(8) 0.0265(4) Uani 1 1 d . . .
C65 C 0.41999(11) 0.89174(12) 0.10405(8) 0.0270(4) Uani 1 1 d . . .
C66 C 0.34459(11) 0.85638(12) 0.10691(8) 0.0278(4) Uani 1 1 d . . .
C61A C 0.50536(11) 1.01403(12) 0.07846(8) 0.0284(4) Uani 1 1 d . . .
C62A C 0.50947(12) 1.11267(13) 0.07387(11) 0.0338(4) Uani 1 1 d . . .
C63A C 0.59628(12) 1.15058(13) 0.08417(11) 0.0348(5) Uani 1 1 d . . .
C64A C 0.59542(13) 1.25095(13) 0.08279(10) 0.0362(5) Uani 1 1 d . . .
C65A C 0.54444(16) 1.29087(14) 0.02015(11) 0.0438(5) Uani 1 1 d . . .
C66A C 0.54873(19) 1.39077(15) 0.01972(13) 0.0517(6) Uani 1 1 d . . .
C71 C -0.03091(11) 0.79994(12) -0.00185(8) 0.0255(4) Uani 1 1 d . . .
C72 C -0.02671(11) 0.74286(13) -0.05179(9) 0.0293(4) Uani 1 1 d . . .
C73 C -0.09793(12) 0.71048(13) -0.09382(9) 0.0302(4) Uani 1 1 d . . .
C74 C -0.17626(11) 0.73417(12) -0.08821(8) 0.0276(4) Uani 1 1 d . . .
C75 C -0.18105(11) 0.79237(12) -0.03948(9) 0.0274(4) Uani 1 1 d . . .
C76 C -0.10948(11) 0.82503(12) 0.00289(9) 0.0269(4) Uani 1 1 d . . .
C71A C -0.25140(12) 0.69597(13) -0.13477(9) 0.0315(4) Uani 1 1 d . . .
C72A C -0.33418(12) 0.70221(14) -0.11889(10) 0.0338(4) Uani 1 1 d . . .
C73A C -0.39598(12) 0.63122(14) -0.15087(10) 0.0367(5) Uani 1 1 d . . .
C74A C -0.36669(13) 0.53894(14) -0.12670(11) 0.0393(5) Uani 1 1 d . . .
C75A C -0.42928(13) 0.46769(15) -0.15393(11) 0.0417(5) Uani 1 1 d . . .
C76A C -0.39518(15) 0.37655(16) -0.13505(12) 0.0474(5) Uani 1 1 d . . .
H12 H 0.0367(12) 0.9932(13) -0.1591(9) 0.025(5) Uiso 1 1 d . . .
H13 H 0.0292(13) 0.9648(13) -0.0536(9) 0.029(5) Uiso 1 1 d . . .
H15 H 0.2178(12) 0.7855(13) -0.0293(9) 0.025(5) Uiso 1 1 d . . .
H16 H 0.2226(12) 0.8116(13) -0.1364(9) 0.029(5) Uiso 1 1 d . . .
H23 H 0.1736(12) 1.0747(14) -0.3210(9) 0.032(5) Uiso 1 1 d . . .
H24 H 0.1552(13) 0.9541(13) -0.3949(11) 0.037(5) Uiso 1 1 d . . .
H25 H 0.1235(12) 0.8137(14) -0.3603(10) 0.033(5) Uiso 1 1 d . . .
H33 H 0.2355(13) 0.8556(13) 0.1879(10) 0.035(5) Uiso 1 1 d . . .
H34 H 0.1108(12) 0.8101(13) 0.2084(10) 0.035(5) Uiso 1 1 d . . .
H35 H -0.0092(13) 0.7902(13) 0.1199(9) 0.032(5) Uiso 1 1 d . . .
H42 H 0.2653(13) 1.0307(14) -0.1319(10) 0.032(5) Uiso 1 1 d . . .
H43 H 0.2975(14) 1.1593(14) -0.0697(11) 0.039(6) Uiso 1 1 d . . .
H45 H 0.1081(12) 1.2887(14) -0.1995(9) 0.029(5) Uiso 1 1 d . . .
H46 H 0.0809(12) 1.1603(12) -0.2615(10) 0.028(5) Uiso 1 1 d . . .
H52 H -0.0030(12) 0.7976(14) -0.2271(9) 0.031(5) Uiso 1 1 d . . .
H53 H -0.0569(13) 0.6548(13) -0.2198(10) 0.035(5) Uiso 1 1 d . . .
H55 H 0.1475(13) 0.5524(14) -0.2639(10) 0.033(5) Uiso 1 1 d . . .
H56 H 0.1948(13) 0.6951(13) -0.2758(10) 0.033(5) Uiso 1 1 d . . .
H52A H -0.0820(17) 0.5157(18) -0.1923(14) 0.066(8) Uiso 1 1 d . . .
H52B H -0.1213(17) 0.5200(18) -0.2712(13) 0.066(8) Uiso 1 1 d . . .
H53A H -0.0743(17) 0.3651(18) -0.1927(13) 0.062(7) Uiso 1 1 d . . .
H53B H -0.0961(15) 0.3631(16) -0.2760(12) 0.053(7) Uiso 1 1 d . . .
H54A H -0.2190(17) 0.3223(19) -0.2298(13) 0.072(8) Uiso 1 1 d . . .
H54B H -0.2148(14) 0.4301(15) -0.2040(11) 0.045(6) Uiso 1 1 d . . .
H55A H -0.2423(15) 0.4839(18) -0.3120(12) 0.057(7) Uiso 1 1 d . . .
H55B H -0.2427(15) 0.3824(16) -0.3390(12) 0.052(7) Uiso 1 1 d . . .
H56A H -0.3584(18) 0.349(2) -0.2941(14) 0.074(9) Uiso 1 1 d . . .
H56B H -0.386(2) 0.429(2) -0.3517(17) 0.093(10) Uiso 1 1 d . . .
H56C H -0.3630(18) 0.449(2) -0.2733(15) 0.079(9) Uiso 1 1 d . . .
H62 H 0.2219(13) 1.0153(13) 0.0332(9) 0.028(5) Uiso 1 1 d . . .
H63 H 0.3482(12) 1.0798(14) 0.0321(9) 0.031(5) Uiso 1 1 d . . .
H65 H 0.4705(13) 0.8597(13) 0.1218(9) 0.030(5) Uiso 1 1 d . . .
H66 H 0.3431(13) 0.8003(15) 0.1279(10) 0.037(5) Uiso 1 1 d . . .
H62A H 0.4736(13) 1.1310(14) 0.0308(11) 0.038(6) Uiso 1 1 d . . .
H62B H 0.4797(14) 1.1391(15) 0.1041(11) 0.042(6) Uiso 1 1 d . . .
H63A H 0.6213(13) 1.1274(14) 0.0501(10) 0.038(6) Uiso 1 1 d . . .
H63B H 0.6312(13) 1.1291(14) 0.1284(11) 0.038(6) Uiso 1 1 d . . .
H64A H 0.6523(15) 1.2745(15) 0.0898(10) 0.043(6) Uiso 1 1 d . . .
H64B H 0.5739(13) 1.2727(14) 0.1205(11) 0.039(6) Uiso 1 1 d . . .
H65A H 0.5622(16) 1.2671(17) -0.0183(13) 0.058(7) Uiso 1 1 d . . .
H65B H 0.4845(16) 1.2726(15) 0.0122(11) 0.048(6) Uiso 1 1 d . . .
H66A H 0.6089(18) 1.4120(18) 0.0261(13) 0.067(8) Uiso 1 1 d . . .
H66B H 0.5160(18) 1.4182(19) -0.0232(15) 0.073(8) Uiso 1 1 d . . .
H66C H 0.5282(16) 1.4178(17) 0.0555(13) 0.059(7) Uiso 1 1 d . . .
H72 H 0.0265(14) 0.7249(13) -0.0574(10) 0.034(5) Uiso 1 1 d . . .
H73 H -0.0949(13) 0.6697(14) -0.1273(11) 0.039(6) Uiso 1 1 d . . .
H75 H -0.2355(13) 0.8089(13) -0.0345(9) 0.029(5) Uiso 1 1 d . . .
H76 H -0.1128(12) 0.8653(13) 0.0375(10) 0.031(5) Uiso 1 1 d . . .
H72A H -0.3559(14) 0.7621(16) -0.1320(11) 0.048(6) Uiso 1 1 d . . .
H72B H -0.3242(13) 0.6985(14) -0.0717(11) 0.037(5) Uiso 1 1 d . . .
H73A H -0.4079(13) 0.6327(14) -0.1987(11) 0.040(6) Uiso 1 1 d . . .
H73B H -0.4523(14) 0.6432(14) -0.1413(10) 0.040(6) Uiso 1 1 d . . .
H74A H -0.3124(15) 0.5265(15) -0.1398(11) 0.047(6) Uiso 1 1 d . . .
H74B H -0.3540(14) 0.5380(15) -0.0770(12) 0.049(6) Uiso 1 1 d . . .
H75A H -0.4800(15) 0.4768(15) -0.1372(11) 0.045(6) Uiso 1 1 d . . .
H75B H -0.4472(14) 0.4743(15) -0.2038(12) 0.047(6) Uiso 1 1 d . . .
H76A H -0.4402(16) 0.3264(16) -0.1507(12) 0.054(7) Uiso 1 1 d . . .
H76B H -0.3463(17) 0.3625(18) -0.1558(13) 0.065(8) Uiso 1 1 d . . .
H76C H -0.3728(16) 0.3744(17) -0.0844(13) 0.062(7) Uiso 1 1 d . . .

loop_
_atom_site_aniso_label
_atom_site_aniso_U_11
_atom_site_aniso_U_22
_atom_site_aniso_U_33
_atom_site_aniso_U_23
_atom_site_aniso_U_13
_atom_site_aniso_U_12
O1 0.0537(9) 0.0577(10) 0.0276(7) -0.0074(7) 0.0124(7) -0.0259(8)
O2 0.0500(9) 0.0291(8) 0.0945(13) 0.0068(8) 0.0289(9) 0.0023(7)
O3 0.0269(7) 0.0379(8) 0.0423(8) 0.0041(6) 0.0097(6) 0.0028(6)
O4 0.0397(8) 0.0642(10) 0.0285(8) -0.0092(7) 0.0100(6) -0.0158(7)
C11 0.0198(8) 0.0255(9) 0.0233(9) -0.0023(7) 0.0060(7) -0.0051(7)
C12 0.0212(9) 0.0248(9) 0.0250(9) 0.0007(7) 0.0056(7) -0.0010(7)
C13 0.0201(8) 0.0276(9) 0.0251(9) -0.0038(7) 0.0084(7) -0.0031(7)
C14 0.0207(8) 0.0266(9) 0.0226(9) -0.0025(7) 0.0050(7) -0.0063(7)
C15 0.0201(9) 0.0291(10) 0.0253(9) 0.0013(8) 0.0040(7) -0.0010(7)
C16 0.0198(8) 0.0294(9) 0.0251(9) -0.0025(7) 0.0078(7) -0.0011(7)
C21 0.0177(8) 0.0307(10) 0.0222(9) 0.0002(7) 0.0051(7) 0.0016(7)
C22 0.0192(8) 0.0298(10) 0.0251(9) 0.0015(7) 0.0069(7) 0.0016(7)
C23 0.0289(10) 0.0298(10) 0.0286(10) 0.0043(8) 0.0109(8) 0.0022(8)
C24 0.0368(10) 0.0350(11) 0.0244(10) 0.0040(8) 0.0139(8) 0.0059(8)
C25 0.0312(10) 0.0322(10) 0.0257(9) -0.0020(8) 0.0108(8) 0.0048(8)
C26 0.0213(9) 0.0289(9) 0.0258(9) 0.0011(7) 0.0075(7) 0.0036(7)
C31 0.0250(9) 0.0249(9) 0.0238(9) -0.0006(7) 0.0075(7) -0.0009(7)
C32 0.0274(9) 0.0256(9) 0.0249(9) 0.0009(7) 0.0067(7) -0.0020(7)
C33 0.0330(10) 0.0338(10) 0.0230(9) 0.0002(8) 0.0031(8) -0.0052(8)
C34 0.0384(11) 0.0386(11) 0.0226(10) 0.0012(8) 0.0106(8) -0.0052(9)
C35 0.0309(10) 0.0352(10) 0.0281(10) -0.0004(8) 0.0125(8) -0.0056(8)
C36 0.0261(9) 0.0280(9) 0.0249(9) -0.0007(7) 0.0085(7) -0.0016(7)
C41 0.0221(9) 0.0306(10) 0.0242(9) 0.0014(7) 0.0109(7) -0.0040(7)
C42 0.0254(9) 0.0346(11) 0.0266(9) 0.0049(8) 0.0091(8) -0.0030(8)
C43 0.0272(10) 0.0431(12) 0.0220(9) 0.0012(8) 0.0061(8) -0.0096(8)
C44 0.0285(10) 0.0393(11) 0.0274(10) -0.0038(8) 0.0138(8) -0.0094(8)
C45 0.0265(9) 0.0309(10) 0.0334(10) -0.0015(8) 0.0119(8) -0.0015(8)
C46 0.0239(9) 0.0330(10) 0.0243(9) 0.0003(8) 0.0058(8) -0.0024(8)
C41A 0.0359(11) 0.0491(13) 0.0357(11) -0.0118(9) 0.0177(10) -0.0151(9)
C42A 0.0429(14) 0.0625(17) 0.108(2) -0.0517(17) 0.0072(14) -0.0019(12)
C43A 0.055(2) 0.0281(17) 0.0206(16) -0.0018(13) -0.0045(13) 0.0077(14)
C44A 0.052(2) 0.043(2) 0.052(2) -0.0011(17) 0.0118(17) 0.0011(17)
C45A 0.072(4) 0.115(5) 0.073(4) 0.027(4) 0.027(3) 0.021(3)
C46A 0.095(4) 0.061(3) 0.107(4) 0.026(3) 0.042(3) 0.000(3)
C42B 0.0429(14) 0.0625(17) 0.108(2) -0.0517(17) 0.0072(14) -0.0019(12)
C51 0.0250(9) 0.0301(10) 0.0187(8) -0.0011(7) 0.0046(7) 0.0012(7)
C52 0.0287(9) 0.0290(10) 0.0269(9) -0.0043(8) 0.0101(8) 0.0014(8)
C53 0.0287(10) 0.0375(11) 0.0239(9) -0.0045(8) 0.0099(8) -0.0030(8)
C54 0.0302(10) 0.0308(10) 0.0235(9) 0.0011(7) 0.0040(7) -0.0018(8)
C55 0.0287(10) 0.0292(10) 0.0289(10) 0.0019(8) 0.0067(8) 0.0050(8)
C56 0.0235(9) 0.0317(10) 0.0265(9) 0.0006(8) 0.0077(7) 0.0014(8)
C51A 0.0396(11) 0.0328(11) 0.0350(11) 0.0015(8) 0.0103(9) -0.0006(9)
C52A 0.0439(13) 0.0378(12) 0.0537(14) -0.0028(11) 0.0211(11) -0.0063(10)
C53A 0.0428(12) 0.0384(12) 0.0573(15) 0.0086(11) 0.0094(11) -0.0044(10)
C54A 0.0430(13) 0.0475(14) 0.0490(13) 0.0026(11) 0.0126(10) -0.0086(10)
C55A 0.0433(12) 0.0421(13) 0.0439(12) -0.0048(10) 0.0142(10) -0.0033(10)
C56A 0.0395(14) 0.083(2) 0.0598(17) -0.0172(16) 0.0109(12) 0.0008(13)
C61 0.0258(9) 0.0302(10) 0.0188(8) -0.0025(7) 0.0035(7) -0.0028(7)
C62 0.0239(9) 0.0315(10) 0.0273(9) 0.0014(8) 0.0032(7) -0.0001(8)
C63 0.0269(10) 0.0287(10) 0.0279(9) 0.0026(8) 0.0048(8) -0.0014(8)
C64 0.0262(9) 0.0303(10) 0.0219(9) -0.0024(7) 0.0045(7) -0.0011(7)
C65 0.0248(9) 0.0298(10) 0.0238(9) -0.0014(7) 0.0022(7) 0.0013(8)
C66 0.0297(10) 0.0280(10) 0.0241(9) 0.0012(8) 0.0047(8) -0.0022(8)
C61A 0.0245(9) 0.0351(10) 0.0242(9) 0.0013(8) 0.0042(7) 0.0014(8)
C62A 0.0258(10) 0.0340(11) 0.0411(12) 0.0005(9) 0.0083(9) -0.0005(8)
C63A 0.0272(10) 0.0341(11) 0.0424(12) -0.0019(9) 0.0081(9) -0.0029(8)
C64A 0.0300(11) 0.0348(11) 0.0434(12) -0.0057(9) 0.0091(9) -0.0055(9)
C65A 0.0539(14) 0.0329(12) 0.0434(13) -0.0010(9) 0.0112(11) -0.0039(10)
C66A 0.0740(18) 0.0344(12) 0.0476(14) -0.0018(11) 0.0178(13) -0.0014(12)
C71 0.0256(9) 0.0281(9) 0.0244(9) 0.0028(7) 0.0093(7) -0.0030(7)
C72 0.0244(9) 0.0356(10) 0.0300(10) -0.0018(8) 0.0110(8) -0.0017(8)
C73 0.0310(10) 0.0351(10) 0.0268(10) -0.0052(8) 0.0116(8) -0.0051(8)
C74 0.0273(9) 0.0309(10) 0.0248(9) 0.0043(8) 0.0073(7) -0.0044(8)
C75 0.0242(9) 0.0299(10) 0.0295(10) 0.0039(8) 0.0096(8) -0.0003(8)
C76 0.0280(10) 0.0267(10) 0.0278(10) -0.0004(8) 0.0107(8) -0.0024(7)
C71A 0.0321(10) 0.0374(11) 0.0240(10) 0.0040(8) 0.0060(8) -0.0061(8)
C72A 0.0275(10) 0.0389(12) 0.0328(11) 0.0041(9) 0.0044(8) -0.0028(8)
C73A 0.0266(10) 0.0493(13) 0.0320(11) 0.0030(9) 0.0042(8) -0.0059(9)
C74A 0.0313(11) 0.0447(12) 0.0387(12) 0.0013(9) 0.0042(9) -0.0028(9)
C75A 0.0334(11) 0.0456(13) 0.0443(13) -0.0016(10) 0.0072(10) -0.0051(9)
C76A 0.0441(13) 0.0448(13) 0.0511(14) -0.0010(11) 0.0092(11) -0.0037(11)

loop_
_atom_type_symbol
_atom_type_description
_atom_type_scat_dispersion_real
_atom_type_scat_dispersion_imag
_atom_type_scat_source
C C 0.0181 0.0091 'International Tables Vol C Tables 4.2.6.8 and 6.1.1.4'
H H 0.0000 0.0000 'International Tables Vol C Tables 4.2.6.8 and 6.1.1.4'
O O 0.0492 0.0322 'International Tables Vol C Tables 4.2.6.8 and 6.1.1.4'

loop_
_geom_angle_atom_site_label_1
_geom_angle_atom_site_label_2
_geom_angle_atom_site_label_3
_geom_angle
C16 C11 C12 118.24(15)
C16 C11 C21 119.57(15)
C12 C11 C21 122.19(15)
C13 C12 C11 120.59(16)
C13 C12 H12 120.3(11)
C11 C12 H12 119.0(11)
C12 C13 C14 121.02(16)
C12 C13 H13 118.7(12)
C14 C13 H13 120.3(12)
C13 C14 C15 118.22(16)
C13 C14 C31 121.43(15)
C15 C14 C31 120.35(16)
C16 C15 C14 120.74(17)
C16 C15 H15 119.3(11)
C14 C15 H15 119.9(11)
C15 C16 C11 121.16(16)
C15 C16 H16 120.2(11)
C11 C16 H16 118.7(11)
C22 C21 C26 119.10(15)
C22 C21 C11 121.07(15)
C26 C21 C11 119.81(15)
C23 C22 C21 119.52(16)
C23 C22 C41 117.34(16)
C21 C22 C41 123.11(15)
C24 C23 C22 121.00(17)
C24 C23 H23 121.6(12)
C22 C23 H23 117.4(12)
C23 C24 C25 119.77(17)
C23 C24 H24 120.7(12)
C25 C24 H24 119.6(12)
C24 C25 C26 120.96(17)
C24 C25 H25 120.9(12)
C26 C25 H25 118.0(12)
C25 C26 C21 119.63(16)
C25 C26 C51 117.15(16)
C21 C26 C51 123.11(15)
C36 C31 C32 118.81(15)
C36 C31 C14 120.93(15)
C32 C31 C14 120.25(15)
C33 C32 C31 120.03(16)
C33 C32 C61 117.22(15)
C31 C32 C61 122.69(15)
C34 C33 C32 120.61(17)
C34 C33 H33 119.3(12)
C32 C33 H33 120.0(12)
C35 C34 C33 119.91(17)
C35 C34 H34 120.1(12)
C33 C34 H34 120.0(12)
C34 C35 C36 121.19(17)
C34 C35 H35 121.9(12)
C36 C35 H35 116.8(12)
C35 C36 C31 119.35(16)
C35 C36 C71 116.77(15)
C31 C36 C71 123.66(15)
C46 C41 C42 118.47(17)
C46 C41 C22 119.88(15)
C42 C41 C22 121.49(16)
C43 C42 C41 120.39(18)
C43 C42 H42 121.4(12)
C41 C42 H42 118.2(12)
C42 C43 C44 121.04(18)
C42 C43 H43 119.4(13)
C44 C43 H43 119.6(13)
C43 C44 C45 118.99(17)
C43 C44 C41A 118.53(17)
C45 C44 C41A 122.48(18)
C46 C45 C44 119.71(18)
C46 C45 H45 118.7(11)
C44 C45 H45 121.6(11)
C45 C46 C41 121.36(17)
C45 C46 H46 119.4(11)
C41 C46 H46 119.3(11)
O1 C41A C42A 120.6(2)
O1 C41A C44 120.7(2)
C42A C41A C44 118.73(19)
C41A C42A C43A 109.5(2)
C41A C42A H42A 109.8
C43A C42A H42A 109.8
C41A C42A H42B 109.8
C43A C42A H42B 109.8
H42A C42A H42B 108.2
C44A C43A C42A 110.1(3)
C44A C43A H43A 109.6
C42A C43A H43A 109.6
C44A C43A H43B 109.6
C42A C43A H43B 109.6
H43A C43A H43B 108.1
C43A C44A C45A 103.7(3)
C43A C44A H44A 111.0
C45A C44A H44A 111.0
C43A C44A H44B 111.0
C45A C44A H44B 111.0
H44A C44A H44B 109.0
C46A C45A C44A 120.5(6)
C46A C45A H45A 107.2
C44A C45A H45A 107.2
C46A C45A H45B 107.2
C44A C45A H45B 107.2
H45A C45A H45B 106.8
C45A C46A H46A 109.5
C45A C46A H46B 109.5
H46A C46A H46B 109.5
C45A C46A H46C 109.5
H46A C46A H46C 109.5
H46B C46A H46C 109.5
C44B C43B H43C 112.4
C44B C43B H43D 112.4
H43C C43B H43D 110.0
C43B C44B C45B 91.8(6)
C43B C44B H44C 113.4
C45B C44B H44C 113.3
C43B C44B H44D 113.3
C45B C44B H44D 113.3
H44C C44B H44D 110.7
C46B C45B C44B 90.7(6)
C46B C45B H45C 113.5
C44B C45B H45C 113.5
C46B C45B H45D 113.5
C44B C45B H45D 113.5
H45C C45B H45D 110.8
C45B C46B H46D 109.5
C45B C46B H46E 109.5
H46D C46B H46E 109.5
C45B C46B H46F 109.5
H46D C46B H46F 109.5
H46E C46B H46F 109.5
C52 C51 C56 118.54(17)
C52 C51 C26 120.96(16)
C56 C51 C26 120.20(15)
C53 C52 C51 120.61(17)
C53 C52 H52 120.8(12)
C51 C52 H52 118.6(12)
C52 C53 C54 120.90(17)
C52 C53 H53 120.1(12)
C54 C53 H53 118.8(12)
C55 C54 C53 118.54(17)
C55 C54 C51A 119.35(17)
C53 C54 C51A 122.00(17)
C56 C55 C54 120.41(18)
C56 C55 H55 120.1(12)
C54 C55 H55 119.5(12)
C55 C56 C51 120.92(17)
C55 C56 H56 120.7(12)
C51 C56 H56 118.4(12)
O2 C51A C54 120.41(18)
O2 C51A C52A 121.63(19)
C54 C51A C52A 117.89(17)
C53A C52A C51A 114.98(19)
C53A C52A H52A 108.1(16)
C51A C52A H52A 109.7(16)
C53A C52A H52B 105.4(15)
C51A C52A H52B 110.0(15)
H52A C52A H52B 108(2)
C52A C53A C54A 111.9(2)
C52A C53A H53A 107.2(15)
C54A C53A H53A 110.8(15)
C52A C53A H53B 106.8(13)
C54A C53A H53B 110.5(13)
H53A C53A H53B 110(2)
C55A C54A C53A 113.77(19)
C55A C54A H54A 107.2(14)
C53A C54A H54A 109.9(14)
C55A C54A H54B 106.9(13)
C53A C54A H54B 110.0(13)
H54A C54A H54B 108.9(19)
C56A C55A C54A 113.7(2)
C56A C55A H55A 110.6(14)
C54A C55A H55A 109.0(13)
C56A C55A H55B 110.0(13)
C54A C55A H55B 109.2(13)
H55A C55A H55B 103.9(19)
C55A C56A H56A 107.4(17)
C55A C56A H56B 113.0(19)
H56A C56A H56B 115(3)
C55A C56A H56C 109.7(17)
H56A C56A H56C 103(2)
H56B C56A H56C 108(2)
C62 C61 C66 118.54(16)
C62 C61 C32 120.77(16)
C66 C61 C32 120.53(16)
C63 C62 C61 120.58(17)
C63 C62 H62 119.3(11)
C61 C62 H62 120.1(11)
C62 C63 C64 120.87(17)
C62 C63 H63 118.0(11)
C64 C63 H63 121.1(11)
C65 C64 C63 118.63(17)
C65 C64 C61A 119.54(16)
C63 C64 C61A 121.81(16)
C66 C65 C64 120.33(17)
C66 C65 H65 119.8(12)
C64 C65 H65 119.8(12)
C65 C66 C61 120.96(17)
C65 C66 H66 120.0(12)
C61 C66 H66 119.0(12)
O3 C61A C64 120.76(17)
O3 C61A C62A 122.05(17)
C64 C61A C62A 117.18(16)
C61A C62A C63A 115.25(16)
C61A C62A H62A 108.2(12)
C63A C62A H62A 109.9(12)
C61A C62A H62B 108.5(13)
C63A C62A H62B 111.9(13)
H62A C62A H62B 102.2(17)
C62A C63A C64A 111.88(17)
C62A C63A H63A 109.2(12)
C64A C63A H63A 110.0(12)
C62A C63A H63B 107.3(12)
C64A C63A H63B 109.7(12)
H63A C63A H63B 108.7(17)
C65A C64A C63A 114.73(18)
C65A C64A H64A 106.2(13)
C63A C64A H64A 110.8(13)
C65A C64A H64B 110.0(12)
C63A C64A H64B 108.1(12)
H64A C64A H64B 106.8(17)
C64A C65A C66A 112.9(2)
C64A C65A H65A 111.3(14)
C66A C65A H65A 109.0(14)
C64A C65A H65B 109.7(13)
C66A C65A H65B 108.7(13)
H65A C65A H65B 104.9(19)
C65A C66A H66A 111.0(16)
C65A C66A H66B 113.3(16)
H66A C66A H66B 105(2)
C65A C66A H66C 112.0(15)
H66A C66A H66C 107(2)
H66B C66A H66C 108(2)
C76 C71 C72 117.93(16)
C76 C71 C36 120.13(16)
C72 C71 C36 121.54(16)
C73 C72 C71 120.89(17)
C73 C72 H72 118.5(12)
C71 C72 H72 120.6(12)
C72 C73 C74 121.09(17)
C72 C73 H73 120.8(13)
C74 C73 H73 118.1(13)
C75 C74 C73 118.40(17)
C75 C74 C71A 122.93(16)
C73 C74 C71A 118.67(17)
C76 C75 C74 120.63(17)
C76 C75 H75 119.9(11)
C74 C75 H75 119.4(11)
C75 C76 C71 121.03(17)
C75 C76 H76 120.6(12)
C71 C76 H76 118.3(12)
O4 C71A C74 120.22(17)
O4 C71A C72A 121.28(17)
C74 C71A C72A 118.51(16)
C71A C72A C73A 113.75(17)
C71A C72A H72A 106.2(13)
C73A C72A H72A 111.7(13)
C71A C72A H72B 108.5(12)
C73A C72A H72B 109.4(12)
H72A C72A H72B 107.0(18)
C72A C73A C74A 112.35(16)
C72A C73A H73A 112.0(13)
C74A C73A H73A 109.2(13)
C72A C73A H73B 109.1(12)
C74A C73A H73B 108.7(12)
H73A C73A H73B 105.2(17)
C75A C74A C73A 113.66(17)
C75A C74A H74A 109.2(13)
C73A C74A H74A 107.3(13)
C75A C74A H74B 108.6(13)
C73A C74A H74B 108.8(13)
H74A C74A H74B 109.2(18)
C74A C75A C76A 112.46(18)
C74A C75A H75A 108.7(13)
C76A C75A H75A 108.7(13)
C74A C75A H75B 108.0(13)
C76A C75A H75B 110.5(13)
H75A C75A H75B 108.5(18)
C75A C76A H76A 113.0(13)
C75A C76A H76B 110.5(15)
H76A C76A H76B 107(2)
C75A C76A H76C 108.0(14)
H76A C76A H76C 109.3(19)
H76B C76A H76C 109(2)

loop_
_geom_bond_atom_site_label_1
_geom_bond_atom_site_label_2
_geom_bond_distance
O1 C41A 1.214(3)
O2 C51A 1.219(3)
O3 C61A 1.221(2)
O4 C71A 1.214(2)
C11 C16 1.393(2)
C11 C12 1.397(2)
C11 C21 1.496(2)
C12 C13 1.390(2)
C12 H12 0.98(2)
C13 C14 1.394(3)
C13 H13 0.96(2)
C14 C15 1.396(2)
C14 C31 1.495(2)
C15 C16 1.385(3)
C15 H15 0.98(2)
C16 H16 0.98(2)
C21 C22 1.409(3)
C21 C26 1.412(2)
C22 C23 1.401(2)
C22 C41 1.489(2)
C23 C24 1.380(3)
C23 H23 0.98(2)
C24 C25 1.383(3)
C24 H24 0.99(2)
C25 C26 1.396(3)
C25 H25 0.97(2)
C26 C51 1.493(3)
C31 C36 1.413(2)
C31 C32 1.412(3)
C32 C33 1.395(3)
C32 C61 1.495(2)
C33 C34 1.382(3)
C33 H33 0.97(2)
C34 C35 1.377(3)
C34 H34 0.98(2)
C35 C36 1.400(3)
C35 H35 0.97(2)
C36 C71 1.490(3)
C41 C46 1.393(3)
C41 C42 1.401(3)
C42 C43 1.378(3)
C42 H42 0.96(2)
C43 C44 1.395(3)
C43 H43 0.97(2)
C44 C45 1.399(3)
C44 C41A 1.495(3)
C45 C46 1.387(3)
C45 H45 0.99(2)
C46 H46 0.98(2)
C41A C42A 1.475(4)
C42A C43A 1.569(4)
C42A H42A 0.9900
C42A H42B 0.9900
C43A C44A 1.515(5)
C43A H43A 0.9900
C43A H43B 0.9900
C44A C45A 1.658(7)
C44A H44A 0.9900
C44A H44B 0.9900
C45A C46A 1.368(8)
C45A H45A 0.9900
C45A H45B 0.9900
C46A H46A 0.9800
C46A H46B 0.9800
C46A H46C 0.9800
C43B C44B 1.557(11)
C43B H43C 0.9900
C43B H43D 0.9900
C44B C45B 1.813(10)
C44B H44C 0.9900
C44B H44D 0.9900
C45B C46B 1.453(11)
C45B H45C 0.9900
C45B H45D 0.9900
C46B H46D 0.9800
C46B H46E 0.9800
C46B H46F 0.9800
C51 C52 1.393(3)
C51 C56 1.396(3)
C52 C53 1.379(3)
C52 H52 0.96(2)
C53 C54 1.397(3)
C53 H53 1.00(2)
C54 C55 1.396(3)
C54 C51A 1.492(3)
C55 C56 1.382(3)
C55 H55 0.95(2)
C56 H56 0.96(2)
C51A C52A 1.513(3)
C52A C53A 1.512(3)
C52A H52A 0.98(3)
C52A H52B 1.05(3)
C53A C54A 1.533(3)
C53A H53A 1.02(3)
C53A H53B 1.09(3)
C54A C55A 1.513(3)
C54A H54A 1.10(3)
C54A H54B 1.02(2)
C55A C56A 1.505(3)
C55A H55A 1.06(3)
C55A H55B 1.04(3)
C56A H56A 1.00(3)
C56A H56B 1.03(3)
C56A H56C 1.02(3)
C61 C62 1.394(3)
C61 C66 1.396(3)
C62 C63 1.381(3)
C62 H62 0.98(2)
C63 C64 1.399(3)
C63 H63 1.00(2)
C64 C65 1.393(3)
C64 C61A 1.494(3)
C65 C66 1.387(3)
C65 H65 0.96(2)
C66 H66 0.97(2)
C61A C62A 1.507(3)
C62A C63A 1.521(3)
C62A H62A 1.00(2)
C62A H62B 1.00(2)
C63A C64A 1.528(3)
C63A H63A 1.00(2)
C63A H63B 1.03(2)
C64A C65A 1.515(3)
C64A H64A 0.99(2)
C64A H64B 1.03(2)
C65A C66A 1.522(3)
C65A H65A 1.02(3)
C65A H65B 1.01(2)
C66A H66A 1.03(3)
C66A H66B 1.03(3)
C66A H66C 1.01(3)
C71 C76 1.398(3)
C71 C72 1.398(3)
C72 C73 1.378(3)
C72 H72 0.97(2)
C73 C74 1.394(3)
C73 H73 0.96(2)
C74 C75 1.391(3)
C74 C71A 1.497(3)
C75 C76 1.387(3)
C75 H75 0.98(2)
C76 H76 0.98(2)
C71A C72A 1.515(3)
C72A C73A 1.525(3)
C72A H72A 0.99(2)
C72A H72B 0.99(2)
C73A C74A 1.531(3)
C73A H73A 0.99(2)
C73A H73B 1.03(2)
C74A C75A 1.511(3)
C74A H74A 1.04(2)
C74A H74B 1.03(2)
C75A C76A 1.513(3)
C75A H75A 1.02(2)
C75A H75B 1.04(2)
C76A H76A 1.06(3)
C76A H76B 1.05(3)
C76A H76C 1.05(3)
